data_1543888
loop_
_publ_author_name
'Sharma, Devinder K.'
'Subbulakshmi, K. N.'
'Narayana, B.'
'Sarojini, B. K.'
'Anthal, Sumati'
'Kant, Rajni'

_publ_section_title
;
 <i>N</i>-{(<i>Z</i>)-3-Oxo-3-[(<i>E</i>)-(pyridin-2-ylmethyl)diazenyl]-1-(thiophen-2-yl)prop-1-en-2-yl}benzamide
;
_journal_issue 8
_journal_name_full IUCrData
_journal_page_first x161276
_journal_paper_doi 10.1107/S2414314616012761
_journal_volume 1
_journal_year 2016
_chemical_formula_iupac 'C20 H16 N4 O2 S'
_chemical_formula_moiety 'C20 H16 N4 O2 S'
_chemical_formula_sum 'C20 H16 N4 O2 S'
_chemical_formula_weight 376.43
_chemical_name_systematic
<i>N</i>-{(<i>Z</i>)-3-Oxo-3-[(<i>E</i>)-(pyridin-2-ylmethyl)diazenyl]-1-(thiophen-2-yl)prop-1-en-2-yl}benzamide
_space_group_IT_number 4
_symmetry_cell_setting monoclinic
_symmetry_space_group_name_Hall 'P 2yb'
_symmetry_space_group_name_H-M 'P 1 21 1'
_atom_sites_solution_hydrogens geom
_atom_sites_solution_primary direct
_atom_sites_solution_secondary difmap
_audit_creation_method SHELXL-97
_cell_angle_alpha 90.00
_cell_angle_beta 97.221(11)
_cell_angle_gamma 90.00
_cell_formula_units_Z 2
_cell_length_a 9.3289(10)
_cell_length_b 9.9031(10)
_cell_length_c 9.8984(12)
_cell_measurement_reflns_used 985
_cell_measurement_temperature 293(2)
_cell_measurement_theta_max 26.3270
_cell_measurement_theta_min 4.3900
_cell_volume 907.21(17)
_computing_cell_refinement
;
CrysAlis PRO (Oxford Diffraction, 2010)
;
_computing_data_collection
;
CrysAlis PRO (Oxford Diffraction, 2010)
;
_computing_data_reduction
;
CrysAlis PRO (Oxford Diffraction, 2010)
;
_computing_molecular_graphics
;
ORTEP-3 for Windows (Farrugia, 2012) and PLATON (Spek, 2009)
;
_computing_publication_material
;
SHELXL97 (Sheldrick, 2008) and PLATON (Spek, 2009)
;
_computing_structure_refinement
;
SHELXL97 (Sheldrick, 2008)
;
_computing_structure_solution
;
SHELXS97 (Sheldrick, 2008)
;
_diffrn_ambient_temperature 293(2)
_diffrn_detector_area_resol_mean 16.1049
_diffrn_measured_fraction_theta_full 0.997
_diffrn_measured_fraction_theta_max 0.997
_diffrn_measurement_device_type 'Oxford Diffraction Xcalibur Sapphire3'
_diffrn_measurement_method 'omega scans'
_diffrn_radiation_monochromator graphite
_diffrn_radiation_source 'fine-focus sealed tube'
_diffrn_radiation_type MoK\a
_diffrn_radiation_wavelength 0.71073
_diffrn_reflns_av_R_equivalents 0.0570
_diffrn_reflns_av_sigmaI/netI 0.0876
_diffrn_reflns_limit_h_max 11
_diffrn_reflns_limit_h_min -9
_diffrn_reflns_limit_k_max 12
_diffrn_reflns_limit_k_min -6
_diffrn_reflns_limit_l_max 12
_diffrn_reflns_limit_l_min -11
_diffrn_reflns_number 3602
_diffrn_reflns_theta_full 25.99
_diffrn_reflns_theta_max 25.99
_diffrn_reflns_theta_min 3.50
_diffrn_standards_decay_% 0
_diffrn_standards_interval_count 0
_diffrn_standards_interval_time 0
_diffrn_standards_number 0
_exptl_absorpt_coefficient_mu 0.202
_exptl_absorpt_correction_T_max 1.00000
_exptl_absorpt_correction_T_min 0.74944
_exptl_absorpt_correction_type multi-scan
_exptl_absorpt_process_details
;
(CrysAlis RED; Oxford Diffraction, 2010)
;
_exptl_crystal_colour brown
_exptl_crystal_density_diffrn 1.378
_exptl_crystal_density_method 'not measured'
_exptl_crystal_description rectangular
_exptl_crystal_F_000 392
_exptl_crystal_size_max 0.30
_exptl_crystal_size_mid 0.20
_exptl_crystal_size_min 0.20
_refine_diff_density_max 0.298
_refine_diff_density_min -0.268
_refine_ls_extinction_method none
_refine_ls_goodness_of_fit_ref 0.984
_refine_ls_hydrogen_treatment constr
_refine_ls_matrix_type full
_refine_ls_number_parameters 244
_refine_ls_number_reflns 2547
_refine_ls_number_restraints 1
_refine_ls_restrained_S_all 0.983
_refine_ls_R_factor_all 0.0773
_refine_ls_R_factor_gt 0.0544
_refine_ls_shift/su_max 0.001
_refine_ls_shift/su_mean 0.000
_refine_ls_structure_factor_coef Fsqd
_refine_ls_weighting_details 'calc w=1/[\s^2^(Fo^2^)+(0.0485P)^2^] where P=(Fo^2^+2Fc^2^)/3'
_refine_ls_weighting_scheme calc
_refine_ls_wR_factor_gt 0.1170
_refine_ls_wR_factor_ref 0.1366
_reflns_number_gt 1807
_reflns_number_total 2547
_reflns_threshold_expression >2sigma(I)
_cod_data_source_file su4067sup1.cif
_cod_data_source_block I
_cod_original_sg_symbol_H-M 'P 21'
_cod_database_code 1543888

loop_
_symmetry_equiv_pos_as_xyz
'x, y, z'
'-x, y+1/2, -z'

loop_
_atom_site_type_symbol
_atom_site_label
_atom_site_fract_x
_atom_site_fract_y
_atom_site_fract_z
_atom_site_U_iso_or_equiv
_atom_site_adp_type
_atom_site_calc_flag
_atom_site_refinement_flags
_atom_site_occupancy
_atom_site_symmetry_multiplicity
S S1 0.53359(14) 0.16714(15) 1.01498(14) 0.0554(4) Uani d . 1 1
N N1 1.0902(4) 0.3655(4) 1.0744(4) 0.0444(10) Uani d . 1 1
N N4 0.8437(4) 0.2341(4) 1.1093(4) 0.0397(9) Uani d . 1 1
H H4 0.8568 0.1485 1.1021 0.048 Uiso calc R 1 1
O O2 0.7951(5) 0.4099(3) 1.2397(4) 0.0637(11) Uani d . 1 1
O O1 0.9821(4) 0.4880(4) 0.8927(4) 0.0664(11) Uani d . 1 1
N N2 1.2188(5) 0.4370(4) 1.0774(4) 0.0493(11) Uani d . 1 1
N N3 1.2102(4) 0.2226(4) 1.2834(4) 0.0473(11) Uani d . 1 1
C C9 1.3313(5) 0.2957(5) 1.2705(5) 0.0446(12) Uani d . 1 1
C C8 1.3214(5) 0.4001(5) 1.1653(5) 0.0484(13) Uani d . 1 1
H H8A 1.3509 0.4822 1.2145 0.058 Uiso calc R 1 1
H H8B 1.3993 0.3788 1.1125 0.058 Uiso calc R 1 1
C C4 0.5869(5) 0.2766(5) 0.8944(5) 0.0470(12) Uani d . 1 1
C C15 0.8350(5) 0.1983(5) 1.3518(5) 0.0401(11) Uani d . 1 1
C C14 0.8217(5) 0.2889(5) 1.2308(5) 0.0425(12) Uani d . 1 1
C C7 0.9768(5) 0.3999(5) 0.9807(5) 0.0421(12) Uani d . 1 1
C C16 0.8130(5) 0.0601(5) 1.3426(5) 0.0464(12) Uani d . 1 1
H H16 0.7867 0.0198 1.2583 0.056 Uiso calc R 1 1
C C5 0.7281(6) 0.3345(5) 0.8987(5) 0.0499(13) Uani d . 1 1
H H5 0.7413 0.3901 0.8256 0.060 Uiso calc R 1 1
C C6 0.8447(5) 0.3205(5) 0.9930(5) 0.0408(11) Uani d . 1 1
C C20 0.8724(5) 0.2558(6) 1.4772(5) 0.0500(13) Uani d . 1 1
H H20 0.8837 0.3489 1.4842 0.060 Uiso calc R 1 1
C C11 1.3428(6) 0.1005(6) 1.4664(6) 0.0637(16) Uani d . 1 1
H H11 1.3449 0.0342 1.5332 0.076 Uiso calc R 1 1
C C13 1.4587(6) 0.2743(6) 1.3537(6) 0.0564(14) Uani d . 1 1
H H13 1.5398 0.3260 1.3436 0.068 Uiso calc R 1 1
C C17 0.8305(6) -0.0174(6) 1.4596(6) 0.0602(15) Uani d . 1 1
H H17 0.8129 -0.1098 1.4541 0.072 Uiso calc R 1 1
C C1 0.3663(6) 0.1528(6) 0.9289(6) 0.0634(16) Uani d . 1 1
H H1 0.2947 0.0985 0.9578 0.076 Uiso calc R 1 1
C C3 0.4727(6) 0.3004(6) 0.7921(6) 0.0612(15) Uani d . 1 1
H H3 0.4781 0.3572 0.7180 0.073 Uiso calc R 1 1
C C10 1.2185(6) 0.1270(5) 1.3791(6) 0.0559(15) Uani d . 1 1
H H10 1.1365 0.0757 1.3875 0.067 Uiso calc R 1 1
C C19 0.8932(5) 0.1783(7) 1.5915(5) 0.0640(16) Uani d . 1 1
H H19 0.9211 0.2184 1.6757 0.077 Uiso calc R 1 1
C C18 0.8731(6) 0.0402(6) 1.5827(6) 0.0633(16) Uani d . 1 1
H H18 0.8887 -0.0130 1.6605 0.076 Uiso calc R 1 1
C C12 1.4648(6) 0.1767(8) 1.4506(6) 0.0671(16) Uani d . 1 1
H H12 1.5508 0.1608 1.5067 0.081 Uiso calc R 1 1
C C2 0.3467(6) 0.2271(7) 0.8149(7) 0.0764(19) Uani d . 1 1
H H2 0.2602 0.2304 0.7570 0.092 Uiso calc R 1 1

loop_
_atom_site_aniso_label
_atom_site_aniso_U_11
_atom_site_aniso_U_22
_atom_site_aniso_U_33
_atom_site_aniso_U_12
_atom_site_aniso_U_13
_atom_site_aniso_U_23
S1 0.0574(8) 0.0551(8) 0.0545(8) -0.0009(7) 0.0105(7) 0.0024(7)
N1 0.040(2) 0.045(2) 0.048(3) -0.004(2) 0.0056(19) 0.003(2)
N4 0.049(2) 0.035(2) 0.036(2) 0.0003(18) 0.0091(19) 0.0022(18)
O2 0.102(3) 0.0386(19) 0.051(2) 0.020(2) 0.012(2) 0.0004(19)
O1 0.063(2) 0.068(3) 0.066(3) -0.020(2) 0.002(2) 0.028(2)
N2 0.048(3) 0.046(3) 0.055(3) -0.005(2) 0.012(2) 0.008(2)
N3 0.045(2) 0.046(2) 0.050(3) 0.003(2) 0.004(2) 0.006(2)
C9 0.043(3) 0.049(3) 0.043(3) -0.003(2) 0.012(2) 0.000(3)
C8 0.044(3) 0.053(3) 0.050(3) 0.002(2) 0.014(3) 0.005(3)
C4 0.051(3) 0.050(3) 0.040(3) -0.004(3) 0.003(2) -0.001(2)
C15 0.037(2) 0.046(3) 0.040(3) 0.003(2) 0.011(2) 0.009(2)
C14 0.044(3) 0.039(3) 0.044(3) -0.001(2) 0.002(2) 0.004(2)
C7 0.043(3) 0.042(3) 0.042(3) -0.007(2) 0.008(2) 0.007(2)
C16 0.047(3) 0.044(3) 0.048(3) 0.001(2) 0.007(2) 0.006(3)
C5 0.060(3) 0.050(3) 0.039(3) 0.000(3) 0.006(3) -0.002(3)
C6 0.050(3) 0.041(3) 0.032(2) 0.002(2) 0.007(2) 0.005(2)
C20 0.052(3) 0.056(3) 0.043(3) 0.000(3) 0.006(2) 0.002(3)
C11 0.060(4) 0.068(4) 0.061(4) 0.008(3) 0.002(3) 0.016(3)
C13 0.043(3) 0.073(4) 0.052(3) 0.004(3) 0.000(3) 0.000(3)
C17 0.057(3) 0.062(4) 0.062(4) -0.005(3) 0.011(3) 0.026(3)
C1 0.058(3) 0.060(4) 0.072(4) -0.009(3) 0.007(3) -0.005(4)
C3 0.055(3) 0.066(4) 0.059(4) -0.005(3) -0.006(3) 0.006(3)
C10 0.057(3) 0.048(3) 0.064(4) -0.001(3) 0.011(3) 0.010(3)
C19 0.063(3) 0.094(5) 0.036(3) -0.005(4) 0.008(3) -0.006(3)
C18 0.063(4) 0.069(4) 0.059(4) 0.001(3) 0.011(3) 0.031(3)
C12 0.047(3) 0.086(4) 0.066(4) 0.014(4) -0.006(3) 0.001(4)
C2 0.059(4) 0.090(5) 0.074(4) -0.007(4) -0.015(3) -0.001(4)

loop_
_atom_type_symbol
_atom_type_description
_atom_type_scat_dispersion_real
_atom_type_scat_dispersion_imag
_atom_type_scat_source
C C 0.0033 0.0016 'International Tables Vol C Tables 4.2.6.8 and 6.1.1.4'
H H 0.0000 0.0000 'International Tables Vol C Tables 4.2.6.8 and 6.1.1.4'
N N 0.0061 0.0033 'International Tables Vol C Tables 4.2.6.8 and 6.1.1.4'
O O 0.0106 0.0060 'International Tables Vol C Tables 4.2.6.8 and 6.1.1.4'
S S 0.1246 0.1234 'International Tables Vol C Tables 4.2.6.8 and 6.1.1.4'

loop_
_geom_angle_atom_site_label_1
_geom_angle_atom_site_label_2
_geom_angle_atom_site_label_3
_geom_angle
C1 S1 C4 91.9(3)
C7 N1 N2 118.9(4)
C14 N4 C6 119.2(4)
C14 N4 H4 120.4
C6 N4 H4 120.4
C8 N2 N1 116.4(4)
C10 N3 C9 118.0(4)
N3 C9 C13 121.8(5)
N3 C9 C8 117.6(4)
C13 C9 C8 120.6(5)
N2 C8 C9 132.0(5)
N2 C8 H8A 104.2
C9 C8 H8A 104.2
N2 C8 H8B 104.2
C9 C8 H8B 104.2
H8A C8 H8B 105.5
C3 C4 C5 124.7(5)
C3 C4 S1 110.3(4)
C5 C4 S1 125.0(4)
C20 C15 C16 119.3(5)
C20 C15 C14 117.6(4)
C16 C15 C14 123.1(4)
O2 C14 N4 120.5(4)
O2 C14 C15 121.8(5)
N4 C14 C15 117.7(4)
O1 C7 N1 124.0(4)
O1 C7 C6 122.6(5)
N1 C7 C6 113.3(4)
C17 C16 C15 119.5(5)
C17 C16 H16 120.2
C15 C16 H16 120.2
C6 C5 C4 129.7(5)
C6 C5 H5 115.2
C4 C5 H5 115.2
C5 C6 N4 122.0(5)
C5 C6 C7 119.8(5)
N4 C6 C7 118.2(4)
C19 C20 C15 120.8(5)
C19 C20 H20 119.6
C15 C20 H20 119.6
C10 C11 C12 117.4(5)
C10 C11 H11 121.3
C12 C11 H11 121.3
C12 C13 C9 119.3(5)
C12 C13 H13 120.4
C9 C13 H13 120.4
C18 C17 C16 120.6(5)
C18 C17 H17 119.7
C16 C17 H17 119.7
C2 C1 S1 113.5(5)
C2 C1 H1 123.3
S1 C1 H1 123.3
C4 C3 C2 111.7(6)
C4 C3 H3 124.2
C2 C3 H3 124.2
N3 C10 C11 123.2(5)
N3 C10 H10 118.4
C11 C10 H10 118.4
C20 C19 C18 120.1(5)
C20 C19 H19 120.0
C18 C19 H19 120.0
C17 C18 C19 119.6(5)
C17 C18 H18 120.2
C19 C18 H18 120.2
C13 C12 C11 120.2(5)
C13 C12 H12 119.9
C11 C12 H12 119.9
C1 C2 C3 112.7(5)
C1 C2 H2 123.7
C3 C2 H2 123.7

loop_
_geom_bond_atom_site_label_1
_geom_bond_atom_site_label_2
_geom_bond_distance
S1 C1 1.687(5)
S1 C4 1.731(5)
N1 C7 1.359(7)
N1 N2 1.389(5)
N4 C14 1.359(6)
N4 C6 1.436(6)
N4 H4 0.8600
O2 C14 1.229(5)
O1 C7 1.238(6)
N2 C8 1.264(6)
N3 C10 1.335(6)
N3 C9 1.362(6)
C9 C13 1.374(6)
C9 C8 1.462(6)
C8 H8A 0.9700
C8 H8B 0.9700
C4 C3 1.395(7)
C4 C5 1.432(7)
C15 C20 1.370(6)
C15 C16 1.385(7)
C15 C14 1.490(6)
C7 C6 1.479(7)
C16 C17 1.382(7)
C16 H16 0.9300
C5 C6 1.349(7)
C5 H5 0.9300
C20 C19 1.361(7)
C20 H20 0.9300
C11 C10 1.382(7)
C11 C12 1.390(8)
C11 H11 0.9300
C13 C12 1.358(8)
C13 H13 0.9300
C17 C18 1.358(8)
C17 H17 0.9300
C1 C2 1.341(8)
C1 H1 0.9300
C3 C2 1.423(8)
C3 H3 0.9300
C10 H10 0.9300
C19 C18 1.382(9)
C19 H19 0.9300
C18 H18 0.9300
C12 H12 0.9300
C2 H2 0.9300

loop_
_geom_hbond_atom_site_label_D
_geom_hbond_atom_site_label_H
_geom_hbond_atom_site_label_A
_geom_hbond_site_symmetry_A
_geom_hbond_distance_DH
_geom_hbond_distance_HA
_geom_hbond_distance_DA
_geom_hbond_angle_DHA
_geom_hbond_publ_flag
N4 H4 O1 2_747 0.86 2.18 2.931(6) 145 y
C8 H8B S1 1_655 0.97 2.68 3.492(5) 141 y
C10 H10 Cg3 . 0.93 2.89 3.627(6) 137 y
C12 H12 Cg2 1_655 0.93 2.92 3.648(6) 136 y

loop_
_geom_torsion_atom_site_label_1
_geom_torsion_atom_site_label_2
_geom_torsion_atom_site_label_3
_geom_torsion_atom_site_label_4
_geom_torsion
C7 N1 N2 C8 -179.2(5)
C10 N3 C9 C13 -0.8(7)
C10 N3 C9 C8 179.9(4)
N1 N2 C8 C9 -1.9(8)
N3 C9 C8 N2 -1.5(8)
C13 C9 C8 N2 179.2(5)
C1 S1 C4 C3 0.9(4)
C1 S1 C4 C5 -179.0(5)
C6 N4 C14 O2 4.0(7)
C6 N4 C14 C15 -174.4(4)
C20 C15 C14 O2 -24.7(7)
C16 C15 C14 O2 156.1(5)
C20 C15 C14 N4 153.6(4)
C16 C15 C14 N4 -25.6(7)
N2 N1 C7 O1 3.3(8)
N2 N1 C7 C6 -177.1(4)
C20 C15 C16 C17 -0.6(7)
C14 C15 C16 C17 178.6(5)
C3 C4 C5 C6 178.8(5)
S1 C4 C5 C6 -1.3(8)
C4 C5 C6 N4 2.4(8)
C4 C5 C6 C7 -175.1(5)
C14 N4 C6 C5 -98.9(5)
C14 N4 C6 C7 78.7(5)
O1 C7 C6 C5 6.0(8)
N1 C7 C6 C5 -173.6(4)
O1 C7 C6 N4 -171.7(5)
N1 C7 C6 N4 8.7(6)
C16 C15 C20 C19 2.4(8)
C14 C15 C20 C19 -176.8(5)
N3 C9 C13 C12 0.6(8)
C8 C9 C13 C12 179.9(5)
C15 C16 C17 C18 -2.0(8)
C4 S1 C1 C2 -0.8(5)
C5 C4 C3 C2 179.1(5)
S1 C4 C3 C2 -0.8(6)
C9 N3 C10 C11 1.0(7)
C12 C11 C10 N3 -1.1(9)
C15 C20 C19 C18 -1.7(9)
C16 C17 C18 C19 2.7(9)
C20 C19 C18 C17 -0.9(9)
C9 C13 C12 C11 -0.7(9)
C10 C11 C12 C13 0.9(9)
S1 C1 C2 C3 0.5(7)
C4 C3 C2 C1 0.2(8)

_cod_database_fobs_code 1543888
